data_4108467
loop_
_publ_author_name
'Robert C. Haddon'
'Arindam Sarkar'
'Sushanta K. Pal'
'Xiaoliu Chi'
'Mikhail E. Itkis'
'Fook S. Tham'

_publ_section_title
;
 Localization of Spin and Charge in Phenalenyl-Based Neutral Radical
 Conductors
;
_journal_name_full 'Journal of the American Chemical Society'
_journal_page_first 13683
_journal_page_last 13690
_journal_paper_doi 10.1021/ja8037307
_journal_volume 130
_journal_year 2008
_chemical_formula_sum 'C30 H24 B N2 O2'
_chemical_formula_weight 455.32
_chemical_name_systematic
; 
 ? 
;
_space_group_IT_number 14
_symmetry_cell_setting monoclinic
_symmetry_space_group_name_Hall '-P 2ybc'
_symmetry_space_group_name_H-M 'P 1 21/c 1'
_atom_sites_solution_hydrogens geom
_atom_sites_solution_primary direct
_atom_sites_solution_secondary difmap
_audit_creation_method SHELXL-97
_cell_angle_alpha 90.00
_cell_angle_beta 91.1401(5)
_cell_angle_gamma 90.00
_cell_formula_units_Z 4
_cell_length_a 9.0293(3)
_cell_length_b 13.5581(4)
_cell_length_c 18.0357(6)
_cell_measurement_reflns_used 5864
_cell_measurement_temperature 160(2)
_cell_measurement_theta_max 31.35
_cell_measurement_theta_min 2.71
_cell_volume 2207.50(12)
_computing_cell_refinement 'Bruker SAINT'
_computing_data_collection 'Bruker APEX2'
_computing_data_reduction 'Bruker SAINT'
_computing_molecular_graphics 'Bruker SHELXTL'
_computing_publication_material 'Bruker SHELXTL'
_computing_structure_refinement 'SHELXL-97 (Sheldrick, 2008)'
_computing_structure_solution 'SHELXS-97 (Sheldrick, 2008)'
_diffrn_ambient_temperature 160(2)
_diffrn_measured_fraction_theta_full 1.000
_diffrn_measured_fraction_theta_max 1.000
_diffrn_measurement_device_type 'Bruker APEX-II CCD'
_diffrn_measurement_method '\f and \w scans'
_diffrn_radiation_monochromator graphite
_diffrn_radiation_source 'Normal-focus sealed tube'
_diffrn_radiation_type MoK\a
_diffrn_radiation_wavelength 0.71073
_diffrn_reflns_av_R_equivalents 0.0254
_diffrn_reflns_av_sigmaI/netI 0.0180
_diffrn_reflns_limit_h_max 12
_diffrn_reflns_limit_h_min -12
_diffrn_reflns_limit_k_max 19
_diffrn_reflns_limit_k_min -18
_diffrn_reflns_limit_l_max 25
_diffrn_reflns_limit_l_min -25
_diffrn_reflns_number 33532
_diffrn_reflns_theta_full 30.03
_diffrn_reflns_theta_max 30.03
_diffrn_reflns_theta_min 1.88
_exptl_absorpt_coefficient_mu 0.085
_exptl_absorpt_correction_T_max 0.9888
_exptl_absorpt_correction_T_min 0.9612
_exptl_absorpt_correction_type multi-scan
_exptl_absorpt_process_details 'Bruker SADABS'
_exptl_crystal_colour black
_exptl_crystal_density_diffrn 1.370
_exptl_crystal_description 'needle frag'
_exptl_crystal_F_000 956
_exptl_crystal_size_max 0.47
_exptl_crystal_size_mid 0.19
_exptl_crystal_size_min 0.13
_refine_diff_density_max 0.541
_refine_diff_density_min -0.204
_refine_diff_density_rms 0.055
_refine_ls_extinction_method none
_refine_ls_goodness_of_fit_ref 1.051
_refine_ls_hydrogen_treatment constr
_refine_ls_matrix_type full
_refine_ls_number_parameters 318
_refine_ls_number_reflns 6454
_refine_ls_number_restraints 0
_refine_ls_restrained_S_all 1.051
_refine_ls_R_factor_all 0.0622
_refine_ls_R_factor_gt 0.0524
_refine_ls_shift/su_max 0.000
_refine_ls_shift/su_mean 0.000
_refine_ls_structure_factor_coef Fsqd
_refine_ls_weighting_details 'calc w=1/[\s^2^(Fo^2^)+(0.0866P)^2^+0.5658P] where P=(Fo^2^+2Fc^2^)/3'
_refine_ls_weighting_scheme calc
_refine_ls_wR_factor_gt 0.1427
_refine_ls_wR_factor_ref 0.1521
_reflns_number_gt 5280
_reflns_number_total 6454
_reflns_threshold_expression >2sigma(I)
_cod_data_source_file ja8037307_si_008.cif
_cod_data_source_block rh142_160k_0m
_cod_database_code 4108467

loop_
_symmetry_equiv_pos_as_xyz
'x, y, z'
'-x, y+1/2, -z+1/2'
'-x, -y, -z'
'x, -y-1/2, z-1/2'

loop_
_atom_site_label
_atom_site_type_symbol
_atom_site_fract_x
_atom_site_fract_y
_atom_site_fract_z
_atom_site_U_iso_or_equiv
_atom_site_adp_type
_atom_site_occupancy
_atom_site_symmetry_multiplicity
_atom_site_calc_flag
_atom_site_refinement_flags
B1 B 0.10672(14) 0.31975(10) 0.11325(7) 0.0257(2) Uani 1 1 d .
O1 O 0.09188(9) 0.42430(6) 0.09244(5) 0.02836(19) Uani 1 1 d .
C1 C 0.20501(12) 0.48536(8) 0.08362(6) 0.0235(2) Uani 1 1 d .
C2 C 0.17340(13) 0.58188(9) 0.05782(7) 0.0280(2) Uani 1 1 d .
H2 H 0.0740 0.6008 0.0470 0.034 Uiso 1 1 calc R
C3 C 0.28597(14) 0.64787(9) 0.04845(7) 0.0290(2) Uani 1 1 d .
H3 H 0.2635 0.7124 0.0310 0.035 Uiso 1 1 calc R
C3A C 0.43561(13) 0.62225(8) 0.06424(6) 0.0256(2) Uani 1 1 d .
C4 C 0.55329(15) 0.68902(9) 0.05449(7) 0.0314(3) Uani 1 1 d .
H4 H 0.5326 0.7540 0.0375 0.038 Uiso 1 1 calc R
C5 C 0.69828(15) 0.66157(10) 0.06927(7) 0.0340(3) Uani 1 1 d .
H5 H 0.7761 0.7078 0.0632 0.041 Uiso 1 1 calc R
C6 C 0.73011(14) 0.56628(10) 0.09300(7) 0.0313(3) Uani 1 1 d .
H6 H 0.8302 0.5475 0.1021 0.038 Uiso 1 1 calc R
C6A C 0.61708(12) 0.49760(9) 0.10365(6) 0.0249(2) Uani 1 1 d .
C7 C 0.64560(13) 0.39872(9) 0.12727(7) 0.0274(2) Uani 1 1 d .
H7 H 0.7453 0.3791 0.1365 0.033 Uiso 1 1 calc R
C8 C 0.53605(13) 0.33155(9) 0.13703(6) 0.0261(2) Uani 1 1 d .
H8 H 0.5604 0.2670 0.1537 0.031 Uiso 1 1 calc R
C9 C 0.38359(12) 0.35703(8) 0.12242(6) 0.0220(2) Uani 1 1 d .
C9A C 0.35149(12) 0.45638(8) 0.09927(6) 0.0212(2) Uani 1 1 d .
C9B C 0.46780(12) 0.52538(8) 0.08939(6) 0.0224(2) Uani 1 1 d .
N1 N 0.27199(11) 0.29314(7) 0.12830(5) 0.0248(2) Uani 1 1 d .
C20 C 0.30151(14) 0.18990(9) 0.14897(8) 0.0322(3) Uani 1 1 d .
H20A H 0.3925 0.1676 0.1242 0.039 Uiso 1 1 calc R
H20B H 0.2185 0.1484 0.1305 0.039 Uiso 1 1 calc R
C21 C 0.32058(18) 0.17450(12) 0.23204(9) 0.0449(4) Uani 1 1 d .
H21A H 0.4002 0.2171 0.2511 0.067 Uiso 1 1 calc R
H21B H 0.3458 0.1054 0.2420 0.067 Uiso 1 1 calc R
H21C H 0.2280 0.1910 0.2566 0.067 Uiso 1 1 calc R
O2 O 0.05485(9) 0.26179(7) 0.04965(5) 0.0295(2) Uani 1 1 d .
C11 C -0.04557(12) 0.18936(8) 0.05419(6) 0.0251(2) Uani 1 1 d .
C12 C -0.07699(14) 0.13357(9) -0.00968(7) 0.0298(2) Uani 1 1 d .
H12 H -0.0259 0.1469 -0.0541 0.036 Uiso 1 1 calc R
C13 C -0.18107(15) 0.05974(9) -0.00847(7) 0.0334(3) Uani 1 1 d .
H13 H -0.2027 0.0235 -0.0525 0.040 Uiso 1 1 calc R
C13A C -0.25677(14) 0.03674(9) 0.05749(7) 0.0317(3) Uani 1 1 d .
C14 C -0.36184(18) -0.04024(11) 0.06162(9) 0.0431(3) Uani 1 1 d .
H14 H -0.3834 -0.0787 0.0187 0.052 Uiso 1 1 calc R
C15 C -0.43381(18) -0.06065(11) 0.12675(10) 0.0445(3) Uani 1 1 d .
H15 H -0.5045 -0.1125 0.1280 0.053 Uiso 1 1 calc R
C16 C -0.40393(15) -0.00628(10) 0.19019(8) 0.0357(3) Uani 1 1 d .
H16 H -0.4539 -0.0214 0.2346 0.043 Uiso 1 1 calc R
C16A C -0.29998(13) 0.07138(9) 0.18951(7) 0.0283(2) Uani 1 1 d .
C17 C -0.26572(14) 0.12909(9) 0.25269(7) 0.0305(3) Uani 1 1 d .
H17 H -0.3154 0.1158 0.2975 0.037 Uiso 1 1 calc R
C18 C -0.16289(14) 0.20390(9) 0.25161(7) 0.0293(2) Uani 1 1 d .
H18 H -0.1434 0.2408 0.2955 0.035 Uiso 1 1 calc R
C19 C -0.08568(12) 0.22694(8) 0.18638(6) 0.0244(2) Uani 1 1 d .
C19A C -0.11842(12) 0.16996(8) 0.12117(6) 0.0234(2) Uani 1 1 d .
C19B C -0.22488(13) 0.09282(8) 0.12264(7) 0.0257(2) Uani 1 1 d .
N2 N 0.01669(11) 0.30071(8) 0.18220(5) 0.0262(2) Uani 1 1 d .
C22 C 0.05363(14) 0.35985(10) 0.24840(7) 0.0326(3) Uani 1 1 d .
H22A H 0.1521 0.3903 0.2417 0.039 Uiso 1 1 calc R
H22B H 0.0614 0.3152 0.2917 0.039 Uiso 1 1 calc R
C23 C -0.05690(17) 0.44083(11) 0.26545(8) 0.0407(3) Uani 1 1 d .
H23A H -0.0634 0.4868 0.2236 0.061 Uiso 1 1 calc R
H23B H -0.0242 0.4764 0.3102 0.061 Uiso 1 1 calc R
H23C H -0.1545 0.4115 0.2736 0.061 Uiso 1 1 calc R

loop_
_atom_site_aniso_label
_atom_site_aniso_U_11
_atom_site_aniso_U_22
_atom_site_aniso_U_33
_atom_site_aniso_U_23
_atom_site_aniso_U_13
_atom_site_aniso_U_12
B1 0.0228(5) 0.0264(6) 0.0278(6) 0.0045(5) 0.0007(4) -0.0021(4)
O1 0.0209(4) 0.0281(4) 0.0361(5) 0.0073(3) 0.0000(3) 0.0000(3)
C1 0.0233(5) 0.0236(5) 0.0237(5) 0.0015(4) 0.0020(4) 0.0010(4)
C2 0.0285(5) 0.0271(6) 0.0286(6) 0.0043(4) 0.0022(4) 0.0062(4)
C3 0.0361(6) 0.0222(5) 0.0288(6) 0.0031(4) 0.0051(5) 0.0050(4)
C3A 0.0324(6) 0.0211(5) 0.0234(5) -0.0009(4) 0.0058(4) -0.0009(4)
C4 0.0424(7) 0.0232(5) 0.0290(6) -0.0013(4) 0.0086(5) -0.0065(5)
C5 0.0378(6) 0.0340(6) 0.0304(6) -0.0036(5) 0.0082(5) -0.0133(5)
C6 0.0275(6) 0.0373(7) 0.0291(6) -0.0041(5) 0.0045(4) -0.0070(5)
C6A 0.0239(5) 0.0274(5) 0.0234(5) -0.0027(4) 0.0028(4) -0.0016(4)
C7 0.0221(5) 0.0311(6) 0.0289(5) -0.0007(4) -0.0003(4) 0.0023(4)
C8 0.0252(5) 0.0252(5) 0.0278(5) 0.0028(4) -0.0008(4) 0.0038(4)
C9 0.0226(5) 0.0224(5) 0.0210(5) 0.0017(4) 0.0012(4) 0.0012(4)
C9A 0.0225(5) 0.0205(5) 0.0206(5) 0.0007(4) 0.0014(4) 0.0012(4)
C9B 0.0246(5) 0.0220(5) 0.0207(5) -0.0011(4) 0.0035(4) -0.0005(4)
N1 0.0242(4) 0.0221(4) 0.0280(5) 0.0050(3) 0.0014(3) 0.0001(3)
C20 0.0321(6) 0.0227(5) 0.0419(7) 0.0081(5) 0.0013(5) 0.0001(4)
C21 0.0473(8) 0.0444(8) 0.0434(8) 0.0217(6) 0.0090(6) 0.0105(6)
O2 0.0288(4) 0.0349(5) 0.0251(4) 0.0029(3) 0.0025(3) -0.0077(3)
C11 0.0245(5) 0.0241(5) 0.0269(5) 0.0034(4) 0.0001(4) 0.0010(4)
C12 0.0334(6) 0.0285(6) 0.0275(5) 0.0006(4) 0.0022(4) 0.0018(5)
C13 0.0405(7) 0.0278(6) 0.0319(6) -0.0055(5) -0.0005(5) -0.0011(5)
C13A 0.0345(6) 0.0232(5) 0.0373(6) -0.0019(5) -0.0009(5) -0.0021(5)
C14 0.0522(8) 0.0302(7) 0.0467(8) -0.0069(6) -0.0016(6) -0.0122(6)
C15 0.0456(8) 0.0303(7) 0.0576(9) 0.0010(6) 0.0038(7) -0.0151(6)
C16 0.0334(6) 0.0274(6) 0.0466(7) 0.0062(5) 0.0053(5) -0.0042(5)
C16A 0.0266(5) 0.0231(5) 0.0353(6) 0.0060(4) 0.0016(4) -0.0008(4)
C17 0.0309(6) 0.0303(6) 0.0304(6) 0.0058(5) 0.0056(4) -0.0015(5)
C18 0.0317(6) 0.0314(6) 0.0248(5) 0.0021(4) 0.0028(4) -0.0024(5)
C19 0.0231(5) 0.0246(5) 0.0256(5) 0.0033(4) 0.0006(4) 0.0001(4)
C19A 0.0232(5) 0.0210(5) 0.0259(5) 0.0034(4) 0.0007(4) 0.0012(4)
C19B 0.0261(5) 0.0194(5) 0.0316(6) 0.0022(4) -0.0001(4) 0.0011(4)
N2 0.0245(4) 0.0295(5) 0.0246(5) 0.0000(4) 0.0009(3) -0.0046(4)
C22 0.0302(6) 0.0388(7) 0.0287(6) -0.0040(5) -0.0008(5) -0.0071(5)
C23 0.0436(7) 0.0391(7) 0.0393(7) -0.0105(6) 0.0005(6) -0.0031(6)

loop_
_atom_type_symbol
_atom_type_description
_atom_type_scat_dispersion_real
_atom_type_scat_dispersion_imag
_atom_type_scat_source
C C 0.0033 0.0016 'International Tables Vol C Tables 4.2.6.8 and 6.1.1.4'
H H 0.0000 0.0000 'International Tables Vol C Tables 4.2.6.8 and 6.1.1.4'
B B 0.0013 0.0007 'International Tables Vol C Tables 4.2.6.8 and 6.1.1.4'
N N 0.0061 0.0033 'International Tables Vol C Tables 4.2.6.8 and 6.1.1.4'
O O 0.0106 0.0060 'International Tables Vol C Tables 4.2.6.8 and 6.1.1.4'

loop_
_geom_angle_atom_site_label_1
_geom_angle_atom_site_label_2
_geom_angle_atom_site_label_3
_geom_angle
O2 B1 O1 106.97(10)
O2 B1 N2 112.50(9)
O1 B1 N2 108.93(10)
O2 B1 N1 107.71(10)
O1 B1 N1 110.51(9)
N2 B1 N1 110.17(9)
C1 O1 B1 124.41(9)
O1 C1 C9A 121.74(10)
O1 C1 C2 117.73(10)
C9A C1 C2 120.53(10)
C3 C2 C1 120.00(11)
C3 C2 H2 120.0
C1 C2 H2 120.0
C2 C3 C3A 121.50(11)
C2 C3 H3 119.3
C3A C3 H3 119.3
C4 C3A C9B 118.99(11)
C4 C3A C3 122.35(11)
C9B C3A C3 118.65(10)
C5 C4 C3A 121.10(12)
C5 C4 H4 119.4
C3A C4 H4 119.4
C4 C5 C6 119.95(11)
C4 C5 H5 120.0
C6 C5 H5 120.0
C5 C6 C6A 120.98(12)
C5 C6 H6 119.5
C6A C6 H6 119.5
C6 C6A C9B 119.48(11)
C6 C6A C7 122.57(11)
C9B C6A C7 117.93(10)
C8 C7 C6A 122.70(10)
C8 C7 H7 118.6
C6A C7 H7 118.6
C7 C8 C9 120.79(10)
C7 C8 H8 119.6
C9 C8 H8 119.6
N1 C9 C9A 118.87(10)
N1 C9 C8 123.43(10)
C9A C9 C8 117.69(10)
C1 C9A C9B 119.12(10)
C1 C9A C9 120.30(10)
C9B C9A C9 120.54(10)
C3A C9B C6A 119.48(10)
C3A C9B C9A 120.19(10)
C6A C9B C9A 120.32(10)
C9 N1 C20 120.28(10)
C9 N1 B1 124.02(9)
C20 N1 B1 115.69(9)
N1 C20 C21 113.39(11)
N1 C20 H20A 108.9
C21 C20 H20A 108.9
N1 C20 H20B 108.9
C21 C20 H20B 108.9
H20A C20 H20B 107.7
C20 C21 H21A 109.5
C20 C21 H21B 109.5
H21A C21 H21B 109.5
C20 C21 H21C 109.5
H21A C21 H21C 109.5
H21B C21 H21C 109.5
C11 O2 B1 123.59(9)
O2 C11 C12 118.11(10)
O2 C11 C19A 121.08(10)
C12 C11 C19A 120.81(11)
C13 C12 C11 120.49(11)
C13 C12 H12 119.8
C11 C12 H12 119.8
C12 C13 C13A 120.99(11)
C12 C13 H13 119.5
C13A C13 H13 119.5
C14 C13A C13 122.80(12)
C14 C13A C19B 118.40(12)
C13 C13A C19B 118.80(11)
C15 C14 C13A 121.34(13)
C15 C14 H14 119.3
C13A C14 H14 119.3
C14 C15 C16 120.62(13)
C14 C15 H15 119.7
C16 C15 H15 119.7
C15 C16 C16A 120.63(13)
C15 C16 H16 119.7
C16A C16 H16 119.7
C16 C16A C17 122.81(12)
C16 C16A C19B 119.17(12)
C17 C16A C19B 118.02(11)
C18 C17 C16A 122.31(11)
C18 C17 H17 118.8
C16A C17 H17 118.8
C17 C18 C19 121.25(11)
C17 C18 H18 119.4
C19 C18 H18 119.4
N2 C19 C18 123.60(11)
N2 C19 C19A 118.59(10)
C18 C19 C19A 117.81(10)
C11 C19A C19B 118.69(10)
C11 C19A C19 120.65(10)
C19B C19A C19 120.66(10)
C19A C19B C13A 120.21(11)
C19A C19B C16A 119.96(11)
C13A C19B C16A 119.83(11)
C19 N2 C22 119.82(10)
C19 N2 B1 122.89(10)
C22 N2 B1 117.05(10)
N2 C22 C23 114.77(11)
N2 C22 H22A 108.6
C23 C22 H22A 108.6
N2 C22 H22B 108.6
C23 C22 H22B 108.6
H22A C22 H22B 107.6
C22 C23 H23A 109.5
C22 C23 H23B 109.5
H23A C23 H23B 109.5
C22 C23 H23C 109.5
H23A C23 H23C 109.5
H23B C23 H23C 109.5

loop_
_geom_bond_atom_site_label_1
_geom_bond_atom_site_label_2
_geom_bond_distance
B1 O2 1.4598(16)
B1 O1 1.4718(15)
B1 N2 1.5212(16)
B1 N1 1.5539(16)
O1 C1 1.3269(13)
C1 C9A 1.4030(15)
C1 C2 1.4161(15)
C2 C3 1.3672(17)
C2 H2 0.9500
C3 C3A 1.4185(17)
C3 H3 0.9500
C3A C4 1.4096(16)
C3A C9B 1.4178(15)
C4 C5 1.382(2)
C4 H4 0.9500
C5 C6 1.3893(19)
C5 H5 0.9500
C6 C6A 1.3976(16)
C6 H6 0.9500
C6A C9B 1.4181(16)
C6A C7 1.4286(17)
C7 C8 1.3586(16)
C7 H7 0.9500
C8 C9 1.4385(15)
C8 H8 0.9500
C9 N1 1.3346(14)
C9 C9A 1.4381(15)
C9A C9B 1.4204(15)
N1 C20 1.4716(15)
C20 C21 1.519(2)
C20 H20A 0.9900
C20 H20B 0.9900
C21 H21A 0.9800
C21 H21B 0.9800
C21 H21C 0.9800
O2 C11 1.3402(14)
C11 C12 1.4024(17)
C11 C19A 1.4116(15)
C12 C13 1.3734(18)
C12 H12 0.9500
C13 C13A 1.4184(19)
C13 H13 0.9500
C13A C14 1.4135(18)
C13A C19B 1.4243(17)
C14 C15 1.382(2)
C14 H14 0.9500
C15 C16 1.383(2)
C15 H15 0.9500
C16 C16A 1.4108(17)
C16 H16 0.9500
C16A C17 1.4115(18)
C16A C19B 1.4252(17)
C17 C18 1.3755(17)
C17 H17 0.9500
C18 C19 1.4143(16)
C18 H18 0.9500
C19 N2 1.3650(14)
C19 C19A 1.4332(16)
C19A C19B 1.4210(15)
N2 C22 1.4710(16)
C22 C23 1.519(2)
C22 H22A 0.9900
C22 H22B 0.9900
C23 H23A 0.9800
C23 H23B 0.9800
C23 H23C 0.9800

loop_
_geom_torsion_atom_site_label_1
_geom_torsion_atom_site_label_2
_geom_torsion_atom_site_label_3
_geom_torsion_atom_site_label_4
_geom_torsion
O2 B1 O1 C1 -113.32(11)
N2 B1 O1 C1 124.83(11)
N1 B1 O1 C1 3.67(16)
B1 O1 C1 C9A -5.02(17)
B1 O1 C1 C2 175.13(11)
O1 C1 C2 C3 179.42(11)
C9A C1 C2 C3 -0.44(17)
C1 C2 C3 C3A -0.19(18)
C2 C3 C3A C4 179.59(11)
C2 C3 C3A C9B 0.80(17)
C9B C3A C4 C5 -0.24(17)
C3 C3A C4 C5 -179.02(11)
C3A C4 C5 C6 1.08(18)
C4 C5 C6 C6A -1.25(19)
C5 C6 C6A C9B 0.57(17)
C5 C6 C6A C7 179.37(11)
C6 C6A C7 C8 -179.39(11)
C9B C6A C7 C8 -0.57(17)
C6A C7 C8 C9 1.15(18)
C7 C8 C9 N1 177.37(11)
C7 C8 C9 C9A -1.69(16)
O1 C1 C9A C9B -179.41(10)
C2 C1 C9A C9B 0.44(16)
O1 C1 C9A C9 2.81(16)
C2 C1 C9A C9 -177.34(10)
N1 C9 C9A C1 0.37(16)
C8 C9 C9A C1 179.47(10)
N1 C9 C9A C9B -177.37(10)
C8 C9 C9A C9B 1.73(15)
C4 C3A C9B C6A -0.43(16)
C3 C3A C9B C6A 178.40(10)
C4 C3A C9B C9A -179.62(10)
C3 C3A C9B C9A -0.79(16)
C6 C6A C9B C3A 0.27(16)
C7 C6A C9B C3A -178.59(10)
C6 C6A C9B C9A 179.46(10)
C7 C6A C9B C9A 0.60(16)
C1 C9A C9B C3A 0.19(16)
C9 C9A C9B C3A 177.96(10)
C1 C9A C9B C6A -179.00(10)
C9 C9A C9B C6A -1.23(16)
C9A C9 N1 C20 177.57(10)
C8 C9 N1 C20 -1.48(17)
C9A C9 N1 B1 -1.40(16)
C8 C9 N1 B1 179.55(11)
O2 B1 N1 C9 116.12(11)
O1 B1 N1 C9 -0.41(16)
N2 B1 N1 C9 -120.83(11)
O2 B1 N1 C20 -62.89(13)
O1 B1 N1 C20 -179.42(10)
N2 B1 N1 C20 60.15(13)
C9 N1 C20 C21 82.49(14)
B1 N1 C20 C21 -98.46(13)
O1 B1 O2 C11 -129.01(11)
N2 B1 O2 C11 -9.44(16)
N1 B1 O2 C11 112.17(11)
B1 O2 C11 C12 -174.68(11)
B1 O2 C11 C19A 5.67(17)
O2 C11 C12 C13 -178.72(11)
C19A C11 C12 C13 0.93(18)
C11 C12 C13 C13A -1.36(19)
C12 C13 C13A C14 -178.35(13)
C12 C13 C13A C19B 1.05(19)
C13 C13A C14 C15 -179.92(14)
C19B C13A C14 C15 0.7(2)
C13A C14 C15 C16 -0.4(3)
C14 C15 C16 C16A 0.3(2)
C15 C16 C16A C17 179.93(13)
C15 C16 C16A C19B -0.5(2)
C16 C16A C17 C18 179.23(12)
C19B C16A C17 C18 -0.35(18)
C16A C17 C18 C19 0.04(19)
C17 C18 C19 N2 179.61(11)
C17 C18 C19 C19A 0.22(18)
O2 C11 C19A C19B 179.44(10)
C12 C11 C19A C19B -0.19(16)
O2 C11 C19A C19 -0.55(17)
C12 C11 C19A C19 179.81(11)
N2 C19 C19A C11 0.41(16)
C18 C19 C19A C11 179.83(10)
N2 C19 C19A C19B -179.58(10)
C18 C19 C19A C19B -0.17(16)
C11 C19A C19B C13A -0.10(16)
C19 C19A C19B C13A 179.89(10)
C11 C19A C19B C16A 179.86(10)
C19 C19A C19B C16A -0.15(16)
C14 C13A C19B C19A 179.11(12)
C13 C13A C19B C19A -0.31(18)
C14 C13A C19B C16A -0.85(18)
C13 C13A C19B C16A 179.73(11)
C16 C16A C19B C19A -179.20(11)
C17 C16A C19B C19A 0.40(17)
C16 C16A C19B C13A 0.77(17)
C17 C16A C19B C13A -179.64(11)
C18 C19 N2 C22 1.19(18)
C19A C19 N2 C22 -179.43(10)
C18 C19 N2 B1 175.47(11)
C19A C19 N2 B1 -5.15(16)
O2 B1 N2 C19 9.23(16)
O1 B1 N2 C19 127.66(11)
N1 B1 N2 C19 -110.97(12)
O2 B1 N2 C22 -176.34(10)
O1 B1 N2 C22 -57.91(13)
N1 B1 N2 C22 63.46(14)
C19 N2 C22 C23 -79.88(15)
B1 N2 C22 C23 105.50(13)
